data_7048386
loop_
_publ_author_name
'Wu, Dong-Fang'
'Liu, Zhen'
'Ren, Peng'
'Liu, Xiao-He'
'Wang, Ning'
'Cui, Jian-Zhong'
'Gao, Hong-Ling'

_publ_section_title
;
 A new family of dinuclear lanthanide complexes constructed from an
 8-hydroxyquinoline Schiff base and \b-diketone: magnetic properties and
 near-infrared luminescence.
;
_journal_issue 4
_journal_name_full 'Dalton transactions (Cambridge, England : 2003)'
_journal_page_first 1392
_journal_page_last 1403
_journal_paper_doi 10.1039/c8dt04384a
_journal_volume 48
_journal_year 2019
_chemical_formula_moiety 'C92 H64 Er2 N6 O14'
_chemical_formula_sum 'C92 H64 Er2 N6 O14'
_chemical_formula_weight 1812.01
_space_group_crystal_system triclinic
_space_group_IT_number 2
_space_group_name_Hall '-P 1'
_space_group_name_H-M_alt 'P -1'
_symmetry_space_group_name_Hall '-P 1'
_symmetry_space_group_name_H-M 'P -1'
_atom_sites_solution_hydrogens geom
_atom_sites_solution_primary direct
_audit_creation_date 2018-07-25
_audit_creation_method
;
Olex2 1.2
(compiled 2018.05.29 svn.r3508 for OlexSys, GUI svn.r5506)
;
_audit_update_record
;
2018-07-31 deposited with the CCDC.
2018-12-19 downloaded from the CCDC.
;
_cell_angle_alpha 96.00
_cell_angle_beta 107.701(2)
_cell_angle_gamma 108.980(2)
_cell_formula_units_Z 1
_cell_length_a 10.9705(14)
_cell_length_b 13.7299(15)
_cell_length_c 14.1740(15)
_cell_measurement_reflns_used 6348
_cell_measurement_temperature 128
_cell_measurement_theta_max 27.5
_cell_measurement_theta_min 3.0
_cell_volume 1873.6(4)
_computing_cell_refinement
;
CrystalClear-SM Expert 2.1 b42 (Rigaku, 2015)
;
_computing_data_collection
;
CrystalClear-SM Expert 2.1 b42 (Rigaku, 2015)
;
_computing_data_reduction
;
CrystalClear-SM Expert 2.1 b42 (Rigaku, 2015)
;
_computing_molecular_graphics 'Olex2 (Dolomanov et al., 2009)'
_computing_publication_material 'Olex2 (Dolomanov et al., 2009)'
_computing_structure_refinement 'ShelXL (Sheldrick, 2015)'
_computing_structure_solution 'ShelXS (Sheldrick, 2008)'
_diffrn_ambient_temperature 128.15
_diffrn_measured_fraction_theta_full 0.989
_diffrn_measured_fraction_theta_max 0.989
_diffrn_measurement_device_type 'Rigaku Xtalab P200'
_diffrn_measurement_method '\w scans'
_diffrn_radiation_monochromator confocal
_diffrn_radiation_type MoK\a
_diffrn_radiation_wavelength 0.71073
_diffrn_reflns_av_R_equivalents 0.0470
_diffrn_reflns_av_unetI/netI 0.0422
_diffrn_reflns_Laue_measured_fraction_full 0.989
_diffrn_reflns_Laue_measured_fraction_max 0.989
_diffrn_reflns_limit_h_max 13
_diffrn_reflns_limit_h_min -13
_diffrn_reflns_limit_k_max 16
_diffrn_reflns_limit_k_min -16
_diffrn_reflns_limit_l_max 16
_diffrn_reflns_limit_l_min -16
_diffrn_reflns_number 20607
_diffrn_reflns_point_group_measured_fraction_full 0.989
_diffrn_reflns_point_group_measured_fraction_max 0.989
_diffrn_reflns_theta_full 25.019
_diffrn_reflns_theta_max 25.019
_diffrn_reflns_theta_min 3.028
_diffrn_standards_decay_% 0
_diffrn_standards_interval_count 0
_diffrn_standards_interval_time 0
_diffrn_standards_number 0
_exptl_absorpt_coefficient_mu 2.299
_exptl_absorpt_correction_T_max 1.000
_exptl_absorpt_correction_T_min 0.738
_exptl_absorpt_correction_type multi-scan
_exptl_absorpt_process_details 'REQAB(Rigaku, 1998)'
_exptl_crystal_colour Colorless
_exptl_crystal_density_diffrn 1.606
_exptl_crystal_density_method 'not measured'
_exptl_crystal_description Prism
_exptl_crystal_F_000 906
_exptl_crystal_size_max 0.2
_exptl_crystal_size_mid 0.18
_exptl_crystal_size_min 0.14
_refine_diff_density_max 2.763
_refine_diff_density_min -1.183
_refine_diff_density_rms 0.142
_refine_ls_extinction_method none
_refine_ls_goodness_of_fit_ref 1.093
_refine_ls_hydrogen_treatment constr
_refine_ls_matrix_type full
_refine_ls_number_parameters 514
_refine_ls_number_reflns 6525
_refine_ls_number_restraints 0
_refine_ls_restrained_S_all 1.093
_refine_ls_R_factor_all 0.0306
_refine_ls_R_factor_gt 0.0300
_refine_ls_shift/su_max 0.001
_refine_ls_shift/su_mean 0.000
_refine_ls_structure_factor_coef Fsqd
_refine_ls_weighting_details 'w=1/[\s^2^(Fo^2^)+(0.0628P)^2^+1.1628P] where P=(Fo^2^+2Fc^2^)/3'
_refine_ls_weighting_scheme calc
_refine_ls_wR_factor_gt 0.0907
_refine_ls_wR_factor_ref 0.0916
_reflns_Friedel_coverage 0.000
_reflns_number_gt 6349
_reflns_number_total 6525
_reflns_threshold_expression 'I > 2\s(I)'
_cod_data_source_file c8dt04384a2.cif
_cod_data_source_block shelx_CCDC1
_cod_depositor_comments 'Adding full bibliography for 7048384--7048389.cif.'
_cod_database_code 7048386
_shelx_shelxl_version_number 2018/3
_shelx_space_group_comment
;
The symmetry employed for this shelxl refinement is uniquely defined
by the following loop, which should always be used as a source of
symmetry information in preference to the above space-group names.
They are only intended as comments.
;
_shelx_estimated_absorpt_t_max 0.739
_shelx_estimated_absorpt_t_min 0.656
_olex2_refinement_description
;
1. Fixed Uiso
 At 1.2 times of:
  All C(H) groups
2.a Aromatic/amide H refined with riding coordinates:
 C3(H3), C4(H4), C5(H5), C7(H7), C8(H8), C10(H10), C12(H12), C13(H13),
 C15(H15), C16(H16), C17(H17), C18(H18), C19(H19), C20(H20), C21(H21), C24(H24),
  C27(H27), C28(H28), C29(H29), C30(H30), C31(H31), C32(H32), C33(H33),
 C34(H34), C35(H35), C36(H36), C39(H39), C42(H42), C43(H43), C44(H44), C45(H45),
  C46(H46)
;
_olex2_submission_special_instructions 'No special instructions were received'

loop_
_space_group_symop_operation_xyz
'x, y, z'
'-x, -y, -z'

loop_
_atom_site_label
_atom_site_type_symbol
_atom_site_fract_x
_atom_site_fract_y
_atom_site_fract_z
_atom_site_U_iso_or_equiv
_atom_site_adp_type
_atom_site_occupancy
_atom_site_site_symmetry_order
_atom_site_calc_flag
_atom_site_refinement_flags_posn
Er1 Er -0.17782(2) 0.44847(2) 0.39431(2) 0.01662(8) Uani 1 1 d .
O1 O 0.0563(2) 0.51972(17) 0.42775(16) 0.0189(5) Uani 1 1 d .
O2 O 0.5915(3) 0.7049(3) 1.1869(2) 0.0446(7) Uani 1 1 d .
O3 O 0.6948(3) 0.8636(3) 1.1752(2) 0.0512(8) Uani 1 1 d .
O4 O -0.1723(2) 0.60679(17) 0.47130(17) 0.0221(5) Uani 1 1 d .
O5 O -0.1822(2) 0.55707(18) 0.28102(17) 0.0239(5) Uani 1 1 d .
O6 O -0.2063(2) 0.34077(18) 0.24953(17) 0.0223(5) Uani 1 1 d .
O7 O -0.2192(2) 0.28140(18) 0.42279(17) 0.0224(5) Uani 1 1 d .
N1 N 0.3351(3) 0.5875(2) 0.5108(2) 0.0178(5) Uani 1 1 d .
N2 N 0.4461(3) 0.6278(2) 0.7143(2) 0.0233(6) Uani 1 1 d .
N3 N 0.6284(3) 0.7692(3) 1.1383(2) 0.0342(7) Uani 1 1 d .
C1 C 0.2752(3) 0.5662(2) 0.4084(2) 0.0190(6) Uani 1 1 d .
C2 C 0.1273(4) 0.5311(3) 0.3660(3) 0.0188(7) Uani 1 1 d .
C3 C 0.0681(3) 0.5106(3) 0.2612(3) 0.0227(7) Uani 1 1 d .
H3 H -0.029319 0.488378 0.230397 0.027 Uiso 1 1 calc R
C4 C 0.1476(4) 0.5217(3) 0.1991(3) 0.0280(8) Uani 1 1 d .
H4 H 0.102482 0.505963 0.127442 0.034 Uiso 1 1 calc R
C5 C 0.2890(4) 0.5547(3) 0.2391(3) 0.0295(8) Uani 1 1 d .
H5 H 0.340782 0.561476 0.195596 0.035 Uiso 1 1 calc R
C6 C 0.3560(3) 0.5782(3) 0.3448(3) 0.0235(7) Uani 1 1 d .
C7 C 0.5010(4) 0.6137(3) 0.3935(3) 0.0244(8) Uani 1 1 d .
H7 H 0.558319 0.621296 0.354023 0.029 Uiso 1 1 calc R
C8 C 0.5588(4) 0.6372(3) 0.4972(3) 0.0258(7) Uani 1 1 d .
H8 H 0.656223 0.662754 0.530666 0.031 Uiso 1 1 calc R
C9 C 0.4709(4) 0.6226(3) 0.5533(3) 0.0224(7) Uani 1 1 d .
C10 C 0.5267(3) 0.6476(3) 0.6646(3) 0.0233(7) Uani 1 1 d .
H10 H 0.623735 0.678921 0.699881 0.028 Uiso 1 1 calc R
C11 C 0.5035(4) 0.6631(3) 0.8219(3) 0.0239(7) Uani 1 1 d .
C12 C 0.5877(4) 0.7686(3) 0.8682(3) 0.0309(8) Uani 1 1 d .
H12 H 0.614505 0.816791 0.828036 0.037 Uiso 1 1 calc R
C13 C 0.6322(4) 0.8030(3) 0.9720(3) 0.0321(8) Uani 1 1 d .
H13 H 0.691336 0.874399 1.004164 0.038 Uiso 1 1 calc R
C14 C 0.5895(4) 0.7322(3) 1.0283(3) 0.0281(8) Uani 1 1 d .
C15 C 0.5076(4) 0.6274(3) 0.9846(3) 0.0322(8) Uani 1 1 d .
H15 H 0.481938 0.579885 1.025580 0.039 Uiso 1 1 calc R
C16 C 0.4633(4) 0.5920(3) 0.8808(3) 0.0295(8) Uani 1 1 d .
H16 H 0.406075 0.520011 0.849502 0.035 Uiso 1 1 calc R
C17 C -0.0775(4) 0.7472(3) 0.6516(3) 0.0302(8) Uani 1 1 d .
H17 H -0.110232 0.673546 0.649255 0.036 Uiso 1 1 calc R
C18 C -0.0392(5) 0.8190(4) 0.7421(3) 0.0362(9) Uani 1 1 d .
H18 H -0.047411 0.794469 0.800927 0.043 Uiso 1 1 calc R
C19 C 0.0109(4) 0.9261(3) 0.7462(3) 0.0399(9) Uani 1 1 d .
H19 H 0.037577 0.975314 0.808063 0.048 Uiso 1 1 calc R
C20 C 0.0222(5) 0.9615(3) 0.6615(3) 0.0413(10) Uani 1 1 d .
H20 H 0.057551 1.035316 0.664821 0.050 Uiso 1 1 calc R
C21 C -0.0179(4) 0.8899(3) 0.5703(3) 0.0327(8) Uani 1 1 d .
H21 H -0.010609 0.915231 0.511606 0.039 Uiso 1 1 calc R
C22 C -0.0683(3) 0.7823(3) 0.5643(3) 0.0239(7) Uani 1 1 d .
C23 C -0.1101(3) 0.7004(3) 0.4686(3) 0.0217(7) Uani 1 1 d .
C24 C -0.0807(4) 0.7292(3) 0.3837(3) 0.0254(7) Uani 1 1 d .
H24 H -0.031072 0.801626 0.388064 0.030 Uiso 1 1 calc R
C25 C -0.1208(3) 0.6566(3) 0.2934(3) 0.0241(7) Uani 1 1 d .
C26 C -0.0946(4) 0.6937(3) 0.2026(3) 0.0263(7) Uani 1 1 d .
C27 C -0.0083(5) 0.7960(3) 0.2089(3) 0.0389(9) Uani 1 1 d .
H27 H 0.036498 0.845431 0.272644 0.047 Uiso 1 1 calc R
C28 C 0.0130(6) 0.8267(4) 0.1230(4) 0.0508(12) Uani 1 1 d .
H28 H 0.072336 0.896891 0.128575 0.061 Uiso 1 1 calc R
C29 C -0.0504(5) 0.7571(4) 0.0305(4) 0.0490(12) Uani 1 1 d .
H29 H -0.035543 0.778671 -0.027916 0.059 Uiso 1 1 calc R
C30 C -0.1366(5) 0.6547(4) 0.0226(3) 0.0443(11) Uani 1 1 d .
H30 H -0.181400 0.605950 -0.041456 0.053 Uiso 1 1 calc R
C31 C -0.1575(4) 0.6233(3) 0.1085(3) 0.0349(9) Uani 1 1 d .
H31 H -0.215730 0.552728 0.102599 0.042 Uiso 1 1 calc R
C32 C -0.2467(4) 0.2886(3) 0.0485(3) 0.0293(8) Uani 1 1 d .
H32 H -0.208439 0.360640 0.083759 0.035 Uiso 1 1 calc R
C33 C -0.2714(4) 0.2642(3) -0.0553(3) 0.0371(9) Uani 1 1 d .
H33 H -0.247870 0.319347 -0.089599 0.045 Uiso 1 1 calc R
C34 C -0.3296(4) 0.1610(3) -0.1079(3) 0.0380(9) Uani 1 1 d .
H34 H -0.350740 0.144158 -0.179197 0.046 Uiso 1 1 calc R
C35 C -0.3572(6) 0.0816(4) -0.0558(3) 0.0490(12) Uani 1 1 d .
H35 H -0.394568 0.009735 -0.091326 0.059 Uiso 1 1 calc R
C36 C -0.3310(5) 0.1057(3) 0.0469(3) 0.0420(11) Uani 1 1 d .
H36 H -0.350277 0.050091 0.081358 0.050 Uiso 1 1 calc R
C37 C -0.2767(4) 0.2100(3) 0.1011(3) 0.0249(7) Uani 1 1 d .
C38 C -0.2559(3) 0.2411(3) 0.2111(2) 0.0207(7) Uani 1 1 d .
C39 C -0.2918(4) 0.1641(3) 0.2648(3) 0.0254(7) Uani 1 1 d .
H39 H -0.334576 0.092074 0.229207 0.031 Uiso 1 1 calc R
C40 C -0.2678(3) 0.1877(3) 0.3695(3) 0.0203(7) Uani 1 1 d .
C41 C -0.3001(3) 0.1005(3) 0.4244(3) 0.0253(7) Uani 1 1 d .
C42 C -0.3351(4) -0.0053(3) 0.3797(3) 0.0338(8) Uani 1 1 d .
H42 H -0.342553 -0.024324 0.311172 0.041 Uiso 1 1 calc R
C43 C -0.3593(5) -0.0829(3) 0.4350(4) 0.0452(11) Uani 1 1 d .
H43 H -0.382014 -0.154503 0.404430 0.054 Uiso 1 1 calc R
C44 C -0.3504(5) -0.0562(3) 0.5336(3) 0.0442(10) Uani 1 1 d .
H44 H -0.367317 -0.109365 0.571108 0.053 Uiso 1 1 calc R
C45 C -0.3169(5) 0.0474(3) 0.5782(3) 0.0419(10) Uani 1 1 d .
H45 H -0.311530 0.065422 0.646296 0.050 Uiso 1 1 calc R
C46 C -0.2910(4) 0.1259(3) 0.5245(3) 0.0310(8) Uani 1 1 d .
H46 H -0.266858 0.197327 0.556327 0.037 Uiso 1 1 calc R

loop_
_atom_site_aniso_label
_atom_site_aniso_U_11
_atom_site_aniso_U_22
_atom_site_aniso_U_33
_atom_site_aniso_U_23
_atom_site_aniso_U_13
_atom_site_aniso_U_12
Er1 0.01490(11) 0.01730(11) 0.01466(11) -0.00188(7) 0.00436(7) 0.00491(7)
O1 0.0173(11) 0.0227(11) 0.0150(10) -0.0002(9) 0.0063(9) 0.0062(9)
O2 0.0397(16) 0.063(2) 0.0244(14) 0.0051(14) 0.0083(12) 0.0153(15)
O3 0.0520(19) 0.0489(19) 0.0320(16) -0.0139(14) 0.0064(14) 0.0084(16)
O4 0.0217(11) 0.0191(11) 0.0247(12) -0.0008(9) 0.0111(10) 0.0058(9)
O5 0.0239(12) 0.0213(12) 0.0202(11) -0.0021(9) 0.0042(9) 0.0062(10)
O6 0.0249(12) 0.0184(12) 0.0199(11) -0.0026(10) 0.0078(10) 0.0058(10)
O7 0.0249(12) 0.0225(12) 0.0198(11) 0.0003(10) 0.0081(9) 0.0103(10)
N1 0.0141(13) 0.0170(13) 0.0204(13) 0.0002(11) 0.0046(11) 0.0062(10)
N2 0.0197(14) 0.0271(15) 0.0215(14) 0.0013(12) 0.0047(11) 0.0105(12)
N3 0.0263(16) 0.044(2) 0.0243(16) -0.0030(15) 0.0023(13) 0.0136(15)
C1 0.0249(16) 0.0135(14) 0.0182(15) 0.0005(12) 0.0095(13) 0.0063(12)
C2 0.0203(16) 0.0168(15) 0.0209(17) 0.0025(13) 0.0078(13) 0.0091(13)
C3 0.0183(16) 0.0271(17) 0.0217(16) 0.0029(14) 0.0072(13) 0.0080(13)
C4 0.0277(19) 0.037(2) 0.0177(17) 0.0049(16) 0.0084(15) 0.0110(16)
C5 0.034(2) 0.0353(19) 0.0243(17) 0.0075(15) 0.0188(15) 0.0118(16)
C6 0.0229(17) 0.0214(16) 0.0290(18) 0.0057(14) 0.0140(14) 0.0074(13)
C7 0.0224(18) 0.0232(18) 0.0287(19) 0.0053(15) 0.0130(15) 0.0066(15)
C8 0.0180(16) 0.0273(18) 0.033(2) 0.0060(16) 0.0115(15) 0.0078(14)
C9 0.0237(18) 0.0175(16) 0.0246(18) 0.0008(14) 0.0080(14) 0.0078(14)
C10 0.0177(16) 0.0225(16) 0.0238(17) -0.0030(13) 0.0037(13) 0.0061(13)
C11 0.0142(16) 0.0328(19) 0.0238(17) 0.0030(15) 0.0032(13) 0.0119(14)
C12 0.0315(19) 0.0298(19) 0.0261(18) 0.0021(15) 0.0075(15) 0.0090(16)
C13 0.0253(19) 0.0276(19) 0.0302(19) -0.0077(16) 0.0025(16) 0.0048(15)
C14 0.0215(17) 0.036(2) 0.0208(17) -0.0025(15) 0.0021(14) 0.0113(15)
C15 0.030(2) 0.034(2) 0.0247(18) 0.0046(16) 0.0043(15) 0.0078(16)
C16 0.0205(17) 0.0314(19) 0.0288(18) 0.0060(15) 0.0018(14) 0.0066(15)
C17 0.030(2) 0.029(2) 0.0273(19) 0.0015(16) 0.0072(16) 0.0115(16)
C18 0.040(2) 0.042(2) 0.0245(19) 0.0009(18) 0.0104(17) 0.0162(19)
C19 0.043(2) 0.039(2) 0.029(2) -0.0091(17) 0.0082(17) 0.0140(18)
C20 0.053(3) 0.028(2) 0.037(2) -0.0007(17) 0.0106(19) 0.0145(19)
C21 0.042(2) 0.0245(18) 0.0285(19) 0.0012(15) 0.0119(17) 0.0118(16)
C22 0.0179(16) 0.0254(17) 0.0259(17) -0.0003(14) 0.0062(13) 0.0083(13)
C23 0.0139(15) 0.0258(18) 0.0229(17) 0.0003(14) 0.0028(13) 0.0095(13)
C24 0.0257(18) 0.0220(17) 0.0257(18) 0.0033(15) 0.0078(15) 0.0074(14)
C25 0.0214(16) 0.0287(18) 0.0214(17) 0.0025(14) 0.0052(13) 0.0116(14)
C26 0.0256(18) 0.036(2) 0.0249(18) 0.0071(15) 0.0101(15) 0.0197(16)
C27 0.052(3) 0.035(2) 0.035(2) 0.0066(18) 0.0256(19) 0.0150(19)
C28 0.071(3) 0.050(3) 0.051(3) 0.021(2) 0.043(3) 0.025(2)
C29 0.065(3) 0.069(3) 0.040(2) 0.025(2) 0.036(2) 0.039(3)
C30 0.048(3) 0.070(3) 0.0249(19) 0.007(2) 0.0132(18) 0.036(2)
C31 0.039(2) 0.041(2) 0.0256(19) 0.0027(17) 0.0104(16) 0.0192(18)
C32 0.035(2) 0.0258(18) 0.0226(18) -0.0001(15) 0.0088(16) 0.0093(16)
C33 0.051(2) 0.037(2) 0.0253(19) 0.0092(17) 0.0143(17) 0.0176(19)
C34 0.045(2) 0.048(2) 0.0202(18) -0.0001(17) 0.0111(17) 0.0191(19)
C35 0.078(3) 0.033(2) 0.028(2) -0.0054(18) 0.020(2) 0.014(2)
C36 0.066(3) 0.028(2) 0.025(2) 0.0002(17) 0.017(2) 0.009(2)
C37 0.0289(18) 0.0251(17) 0.0192(17) -0.0023(14) 0.0089(14) 0.0102(15)
C38 0.0166(15) 0.0231(17) 0.0176(15) -0.0031(13) 0.0029(12) 0.0069(13)
C39 0.0298(19) 0.0178(16) 0.0220(17) -0.0045(14) 0.0075(15) 0.0049(14)
C40 0.0137(15) 0.0225(17) 0.0236(17) 0.0017(14) 0.0041(13) 0.0087(13)
C41 0.0215(17) 0.0249(18) 0.0277(18) 0.0049(15) 0.0082(14) 0.0072(14)
C42 0.044(2) 0.0257(19) 0.032(2) 0.0044(16) 0.0177(17) 0.0105(16)
C43 0.057(3) 0.024(2) 0.050(3) 0.0098(19) 0.020(2) 0.0093(19)
C44 0.050(3) 0.036(2) 0.044(2) 0.019(2) 0.017(2) 0.0091(19)
C45 0.048(3) 0.044(3) 0.029(2) 0.0123(18) 0.0145(18) 0.010(2)
C46 0.0323(19) 0.032(2) 0.0258(18) 0.0033(16) 0.0097(15) 0.0101(16)

loop_
_atom_type_symbol
_atom_type_description
_atom_type_scat_dispersion_real
_atom_type_scat_dispersion_imag
_atom_type_scat_source
C C 0.0033 0.0016 'International Tables Vol C Tables 4.2.6.8 and 6.1.1.4'
H H 0.0000 0.0000 'International Tables Vol C Tables 4.2.6.8 and 6.1.1.4'
Er Er -0.2586 4.9576 'International Tables Vol C Tables 4.2.6.8 and 6.1.1.4'
N N 0.0061 0.0033 'International Tables Vol C Tables 4.2.6.8 and 6.1.1.4'
O O 0.0106 0.0060 'International Tables Vol C Tables 4.2.6.8 and 6.1.1.4'

loop_
_geom_angle_atom_site_label_1
_geom_angle_atom_site_label_2
_geom_angle_atom_site_label_3
_geom_angle
_geom_angle_site_symmetry_1
_geom_angle_site_symmetry_3
O1 Er1 Er1 36.02(5) . 2_566
O1 Er1 Er1 34.65(5) 2_566 2_566
O1 Er1 O1 70.66(8) . 2_566
O1 Er1 N1 68.10(8) 2_566 2_566
O1 Er1 N1 138.43(8) . 2_566
O1 Er1 N2 158.05(9) . 2_566
O1 Er1 N2 131.26(8) 2_566 2_566
O4 Er1 Er1 79.50(6) . 2_566
O4 Er1 O1 71.73(8) . 2_566
O4 Er1 O1 91.25(8) . .
O4 Er1 O5 70.94(8) . .
O4 Er1 N1 71.25(8) . 2_566
O4 Er1 N2 95.26(8) . 2_566
O5 Er1 Er1 110.19(6) . 2_566
O5 Er1 O1 82.47(8) . .
O5 Er1 O1 132.89(8) . 2_566
O5 Er1 N1 123.26(8) . 2_566
O5 Er1 N2 79.92(8) . 2_566
O6 Er1 Er1 117.06(6) . 2_566
O6 Er1 O1 137.55(8) . 2_566
O6 Er1 O1 89.53(8) . .
O6 Er1 O4 148.16(8) . .
O6 Er1 O5 77.62(8) . .
O6 Er1 O7 72.36(8) . .
O6 Er1 N1 125.19(8) . 2_566
O6 Er1 N2 74.00(9) . 2_566
O7 Er1 Er1 90.62(6) . 2_566
O7 Er1 O1 76.87(8) . 2_566
O7 Er1 O1 104.64(8) . .
O7 Er1 O4 137.55(8) . .
O7 Er1 O5 148.98(8) . .
O7 Er1 N1 70.92(8) . 2_566
O7 Er1 N2 84.44(8) . 2_566
N1 Er1 Er1 102.61(6) 2_566 2_566
N1 Er1 N2 63.28(9) 2_566 2_566
N2 Er1 Er1 165.88(6) 2_566 2_566
Er1 O1 Er1 109.34(8) . 2_566
C2 O1 Er1 131.2(2) . .
C2 O1 Er1 118.8(2) . 2_566
C23 O4 Er1 131.7(2) . .
C25 O5 Er1 131.6(2) . .
C38 O6 Er1 137.3(2) . .
C40 O7 Er1 137.1(2) . .
C1 N1 Er1 116.3(2) . 2_566
C9 N1 Er1 124.2(2) . 2_566
C9 N1 C1 119.5(3) . .
C10 N2 Er1 116.2(2) . 2_566
C10 N2 C11 118.6(3) . .
C11 N2 Er1 124.4(2) . 2_566
O2 N3 O3 124.0(3) . .
O2 N3 C14 118.4(3) . .
O3 N3 C14 117.6(3) . .
N1 C1 C2 117.4(3) . .
N1 C1 C6 121.3(3) . .
C6 C1 C2 121.3(3) . .
O1 C2 C1 119.3(3) . .
O1 C2 C3 124.2(3) . .
C3 C2 C1 116.5(3) . .
C2 C3 H3 119.0 . .
C2 C3 C4 122.0(3) . .
C4 C3 H3 119.0 . .
C3 C4 H4 119.1 . .
C5 C4 C3 121.8(3) . .
C5 C4 H4 119.1 . .
C4 C5 H5 120.4 . .
C4 C5 C6 119.3(3) . .
C6 C5 H5 120.4 . .
C5 C6 C1 119.2(3) . .
C5 C6 C7 123.6(3) . .
C7 C6 C1 117.2(3) . .
C6 C7 H7 119.9 . .
C8 C7 C6 120.1(3) . .
C8 C7 H7 119.9 . .
C7 C8 H8 120.8 . .
C7 C8 C9 118.5(3) . .
C9 C8 H8 120.8 . .
N1 C9 C8 123.3(3) . .
N1 C9 C10 115.7(3) . .
C8 C9 C10 121.1(3) . .
N2 C10 C9 120.5(3) . .
N2 C10 H10 119.8 . .
C9 C10 H10 119.8 . .
C12 C11 N2 121.2(3) . .
C12 C11 C16 120.1(3) . .
C16 C11 N2 118.5(3) . .
C11 C12 H12 119.9 . .
C13 C12 C11 120.2(4) . .
C13 C12 H12 119.9 . .
C12 C13 H13 120.6 . .
C12 C13 C14 118.8(4) . .
C14 C13 H13 120.6 . .
C13 C14 N3 119.5(3) . .
C15 C14 N3 118.3(3) . .
C15 C14 C13 122.1(3) . .
C14 C15 H15 120.3 . .
C14 C15 C16 119.5(4) . .
C16 C15 H15 120.3 . .
C11 C16 H16 120.3 . .
C15 C16 C11 119.3(3) . .
C15 C16 H16 120.3 . .
C18 C17 H17 119.7 . .
C18 C17 C22 120.6(4) . .
C22 C17 H17 119.7 . .
C17 C18 H18 120.1 . .
C19 C18 C17 119.8(4) . .
C19 C18 H18 120.1 . .
C18 C19 H19 119.9 . .
C20 C19 C18 120.1(4) . .
C20 C19 H19 119.9 . .
C19 C20 H20 119.9 . .
C19 C20 C21 120.3(4) . .
C21 C20 H20 119.9 . .
C20 C21 H21 119.7 . .
C22 C21 C20 120.6(4) . .
C22 C21 H21 119.7 . .
C17 C22 C23 118.1(3) . .
C21 C22 C17 118.5(3) . .
C21 C22 C23 123.4(3) . .
O4 C23 C22 115.4(3) . .
O4 C23 C24 123.5(3) . .
C24 C23 C22 121.2(3) . .
C23 C24 H24 118.6 . .
C25 C24 C23 122.9(3) . .
C25 C24 H24 118.6 . .
O5 C25 C24 123.6(3) . .
O5 C25 C26 116.1(3) . .
C24 C25 C26 120.2(3) . .
C27 C26 C25 122.7(3) . .
C31 C26 C25 119.2(3) . .
C31 C26 C27 118.1(4) . .
C26 C27 H27 119.7 . .
C28 C27 C26 120.7(4) . .
C28 C27 H27 119.7 . .
C27 C28 H28 119.6 . .
C29 C28 C27 120.7(4) . .
C29 C28 H28 119.6 . .
C28 C29 H29 120.2 . .
C28 C29 C30 119.5(4) . .
C30 C29 H29 120.2 . .
C29 C30 H30 120.0 . .
C29 C30 C31 120.1(4) . .
C31 C30 H30 120.0 . .
C26 C31 C30 120.9(4) . .
C26 C31 H31 119.5 . .
C30 C31 H31 119.5 . .
C33 C32 H32 119.4 . .
C37 C32 H32 119.4 . .
C37 C32 C33 121.3(3) . .
C32 C33 H33 119.9 . .
C34 C33 C32 120.2(4) . .
C34 C33 H33 119.9 . .
C33 C34 H34 120.4 . .
C33 C34 C35 119.1(4) . .
C35 C34 H34 120.4 . .
C34 C35 H35 119.7 . .
C36 C35 C34 120.6(4) . .
C36 C35 H35 119.7 . .
C35 C36 H36 119.4 . .
C35 C36 C37 121.1(4) . .
C37 C36 H36 119.4 . .
C32 C37 C36 117.6(3) . .
C32 C37 C38 118.8(3) . .
C36 C37 C38 123.6(3) . .
O6 C38 C37 115.8(3) . .
O6 C38 C39 123.8(3) . .
C39 C38 C37 120.3(3) . .
C38 C39 H39 118.4 . .
C38 C39 C40 123.1(3) . .
C40 C39 H39 118.4 . .
O7 C40 C39 123.4(3) . .
O7 C40 C41 116.2(3) . .
C39 C40 C41 120.4(3) . .
C42 C41 C40 122.5(3) . .
C46 C41 C40 118.9(3) . .
C46 C41 C42 118.5(3) . .
C41 C42 H42 119.8 . .
C43 C42 C41 120.3(4) . .
C43 C42 H42 119.8 . .
C42 C43 H43 119.9 . .
C44 C43 C42 120.2(4) . .
C44 C43 H43 119.9 . .
C43 C44 H44 120.0 . .
C43 C44 C45 120.0(4) . .
C45 C44 H44 120.0 . .
C44 C45 H45 119.7 . .
C44 C45 C46 120.5(4) . .
C46 C45 H45 119.7 . .
C41 C46 H46 119.8 . .
C45 C46 C41 120.4(4) . .
C45 C46 H46 119.8 . .

loop_
_geom_bond_atom_site_label_1
_geom_bond_atom_site_label_2
_geom_bond_distance
_geom_bond_site_symmetry_2
Er1 Er1 3.8229(4) 2_566
Er1 O1 2.303(2) .
Er1 O1 2.382(2) 2_566
Er1 O4 2.302(2) .
Er1 O5 2.303(2) .
Er1 O6 2.274(2) .
Er1 O7 2.293(2) .
Er1 N1 2.454(3) 2_566
Er1 N2 2.652(3) 2_566
O1 C2 1.327(4) .
O2 N3 1.218(5) .
O3 N3 1.223(5) .
O4 C23 1.254(4) .
O5 C25 1.277(4) .
O6 C38 1.283(4) .
O7 C40 1.271(4) .
N1 C1 1.353(4) .
N1 C9 1.320(5) .
N2 C10 1.271(4) .
N2 C11 1.420(5) .
N3 C14 1.469(5) .
C1 C2 1.437(5) .
C1 C6 1.430(4) .
C2 C3 1.383(5) .
C3 H3 0.9500 .
C3 C4 1.403(5) .
C4 H4 0.9500 .
C4 C5 1.373(6) .
C5 H5 0.9500 .
C5 C6 1.402(5) .
C6 C7 1.416(5) .
C7 H7 0.9500 .
C7 C8 1.367(5) .
C8 H8 0.9500 .
C8 C9 1.406(5) .
C9 C10 1.464(5) .
C10 H10 0.9500 .
C11 C12 1.394(5) .
C11 C16 1.400(5) .
C12 H12 0.9500 .
C12 C13 1.376(5) .
C13 H13 0.9500 .
C13 C14 1.378(6) .
C14 C15 1.377(5) .
C15 H15 0.9500 .
C15 C16 1.378(5) .
C16 H16 0.9500 .
C17 H17 0.9500 .
C17 C18 1.390(6) .
C17 C22 1.393(5) .
C18 H18 0.9500 .
C18 C19 1.380(6) .
C19 H19 0.9500 .
C19 C20 1.366(6) .
C20 H20 0.9500 .
C20 C21 1.392(6) .
C21 H21 0.9500 .
C21 C22 1.382(5) .
C22 C23 1.511(5) .
C23 C24 1.401(5) .
C24 H24 0.9500 .
C24 C25 1.390(5) .
C25 C26 1.505(5) .
C26 C27 1.391(6) .
C26 C31 1.388(5) .
C27 H27 0.9500 .
C27 C28 1.391(6) .
C28 H28 0.9500 .
C28 C29 1.366(7) .
C29 H29 0.9500 .
C29 C30 1.386(7) .
C30 H30 0.9500 .
C30 C31 1.391(6) .
C31 H31 0.9500 .
C32 H32 0.9500 .
C32 C33 1.395(5) .
C32 C37 1.384(5) .
C33 H33 0.9500 .
C33 C34 1.368(6) .
C34 H34 0.9500 .
C34 C35 1.384(6) .
C35 H35 0.9500 .
C35 C36 1.376(6) .
C36 H36 0.9500 .
C36 C37 1.390(6) .
C37 C38 1.499(5) .
C38 C39 1.390(5) .
C39 H39 0.9500 .
C39 C40 1.408(5) .
C40 C41 1.500(5) .
C41 C42 1.398(5) .
C41 C46 1.390(5) .
C42 H42 0.9500 .
C42 C43 1.392(6) .
C43 H43 0.9500 .
C43 C44 1.373(7) .
C44 H44 0.9500 .
C44 C45 1.374(6) .
C45 H45 0.9500 .
C45 C46 1.387(6) .
C46 H46 0.9500 .

loop_
_geom_torsion_atom_site_label_1
_geom_torsion_atom_site_label_2
_geom_torsion_atom_site_label_3
_geom_torsion_atom_site_label_4
_geom_torsion
_geom_torsion_site_symmetry_1
Er1 O1 C2 C1 -2.4(4) 2_566
Er1 O1 C2 C1 -171.8(2) .
Er1 O1 C2 C3 7.7(5) .
Er1 O1 C2 C3 177.1(3) 2_566
Er1 O4 C23 C22 -148.6(2) .
Er1 O4 C23 C24 31.6(5) .
Er1 O5 C25 C24 -27.9(5) .
Er1 O5 C25 C26 153.0(2) .
Er1 O6 C38 C37 167.9(2) .
Er1 O6 C38 C39 -11.0(5) .
Er1 O7 C40 C39 11.7(5) .
Er1 O7 C40 C41 -168.1(2) .
Er1 N1 C1 C2 3.7(4) 2_566
Er1 N1 C1 C6 -176.4(2) 2_566
Er1 N1 C9 C8 176.3(3) 2_566
Er1 N1 C9 C10 -4.5(4) 2_566
Er1 N2 C10 C9 -3.7(4) 2_566
Er1 N2 C11 C12 -115.9(3) 2_566
Er1 N2 C11 C16 58.1(4) 2_566
O1 C2 C3 C4 -178.6(3) .
O2 N3 C14 C13 -178.8(4) .
O2 N3 C14 C15 2.9(5) .
O3 N3 C14 C13 2.2(5) .
O3 N3 C14 C15 -176.1(4) .
O4 C23 C24 C25 1.6(5) .
O5 C25 C26 C27 -168.4(3) .
O5 C25 C26 C31 11.0(5) .
O6 C38 C39 C40 -4.9(5) .
O7 C40 C41 C42 -170.6(3) .
O7 C40 C41 C46 7.5(5) .
N1 C1 C2 O1 -1.0(4) .
N1 C1 C2 C3 179.4(3) .
N1 C1 C6 C5 179.7(3) .
N1 C1 C6 C7 -0.3(5) .
N1 C9 C10 N2 5.4(5) .
N2 C11 C12 C13 174.2(3) .
N2 C11 C16 C15 -174.0(3) .
N3 C14 C15 C16 176.4(3) .
C1 N1 C9 C8 -1.6(5) .
C1 N1 C9 C10 177.6(3) .
C1 C2 C3 C4 1.0(5) .
C1 C6 C7 C8 -1.4(5) .
C2 C1 C6 C5 -0.3(5) .
C2 C1 C6 C7 179.7(3) .
C2 C3 C4 C5 -0.7(6) .
C3 C4 C5 C6 -0.1(6) .
C4 C5 C6 C1 0.7(5) .
C4 C5 C6 C7 -179.3(4) .
C5 C6 C7 C8 178.6(3) .
C6 C1 C2 O1 179.1(3) .
C6 C1 C2 C3 -0.5(5) .
C6 C7 C8 C9 1.6(5) .
C7 C8 C9 N1 -0.1(5) .
C7 C8 C9 C10 -179.2(3) .
C8 C9 C10 N2 -175.4(3) .
C9 N1 C1 C2 -178.2(3) .
C9 N1 C1 C6 1.7(5) .
C10 N2 C11 C12 53.1(5) .
C10 N2 C11 C16 -132.8(4) .
C11 N2 C10 C9 -173.6(3) .
C11 C12 C13 C14 -1.4(6) .
C12 C11 C16 C15 0.1(5) .
C12 C13 C14 N3 -176.0(3) .
C12 C13 C14 C15 2.2(6) .
C13 C14 C15 C16 -1.8(6) .
C14 C15 C16 C11 0.6(6) .
C16 C11 C12 C13 0.3(5) .
C17 C18 C19 C20 0.3(7) .
C17 C22 C23 O4 11.8(4) .
C17 C22 C23 C24 -168.4(3) .
C18 C17 C22 C21 1.1(6) .
C18 C17 C22 C23 179.4(3) .
C18 C19 C20 C21 0.6(7) .
C19 C20 C21 C22 -0.7(6) .
C20 C21 C22 C17 -0.2(6) .
C20 C21 C22 C23 -178.4(4) .
C21 C22 C23 O4 -170.0(3) .
C21 C22 C23 C24 9.8(5) .
C22 C17 C18 C19 -1.2(6) .
C22 C23 C24 C25 -178.2(3) .
C23 C24 C25 O5 -3.3(6) .
C23 C24 C25 C26 175.7(3) .
C24 C25 C26 C27 12.6(5) .
C24 C25 C26 C31 -168.0(3) .
C25 C26 C27 C28 179.9(4) .
C25 C26 C31 C30 179.6(4) .
C26 C27 C28 C29 0.1(7) .
C27 C26 C31 C30 -1.0(6) .
C27 C28 C29 C30 -0.2(7) .
C28 C29 C30 C31 -0.3(7) .
C29 C30 C31 C26 0.9(6) .
C31 C26 C27 C28 0.5(6) .
C32 C33 C34 C35 -3.1(6) .
C32 C37 C38 O6 -2.3(5) .
C32 C37 C38 C39 176.6(3) .
C33 C32 C37 C36 0.7(6) .
C33 C32 C37 C38 -176.3(3) .
C33 C34 C35 C36 2.2(7) .
C34 C35 C36 C37 0.2(8) .
C35 C36 C37 C32 -1.7(7) .
C35 C36 C37 C38 175.3(4) .
C36 C37 C38 O6 -179.1(4) .
C36 C37 C38 C39 -0.3(6) .
C37 C32 C33 C34 1.6(6) .
C37 C38 C39 C40 176.3(3) .
C38 C39 C40 O7 4.5(5) .
C38 C39 C40 C41 -175.7(3) .
C39 C40 C41 C42 9.5(5) .
C39 C40 C41 C46 -172.4(3) .
C40 C41 C42 C43 177.7(4) .
C40 C41 C46 C45 -178.5(3) .
C41 C42 C43 C44 0.8(7) .
C42 C41 C46 C45 -0.3(6) .
C42 C43 C44 C45 -0.3(7) .
C43 C44 C45 C46 -0.5(7) .
C44 C45 C46 C41 0.8(6) .
C46 C41 C42 C43 -0.5(6) .
